data_7063702
loop_
_publ_author_name
'Wu, Run-Chun'
'Zhang, Ju-Mei'
'Huang, Xiao-Qiong'
'Li, Qiu-Ming'
'Zhou, Zhen'
'Liang, Hong'
'Tan, Ming-Xiong'
'Qin, Qi-Pin'

_publ_section_title
;
 Synthesis and antitumor mechanisms of two new 8-hydroxyquinoline
 platinum(ii) derivatives
;
_journal_issue 16
_journal_name_full 'New Journal of Chemistry'
_journal_page_first 6561
_journal_page_last 6567
_journal_paper_doi 10.1039/D4NJ04292A
_journal_volume 49
_journal_year 2025
_chemical_formula_moiety 'C15 H11 Br Cl2 N4 O Pt, C H4 O'
_chemical_formula_sum 'C16 H15 Br Cl2 N4 O2 Pt'
_chemical_formula_weight 641.22
_space_group_crystal_system triclinic
_space_group_IT_number 2
_space_group_name_Hall '-P 1'
_space_group_name_H-M_alt 'P -1'
_atom_sites_solution_hydrogens geom
_atom_sites_solution_primary dual
_audit_creation_date 2024-06-12
_audit_creation_method
;
Olex2 1.3
(compiled 2020.11.12 svn.r5f609507 for OlexSys, GUI svn.r6408)
;
_audit_update_record
;
2024-07-25 deposited with the CCDC.	2025-03-17 downloaded from the CCDC.
;
_cell_angle_alpha 90
_cell_angle_beta 94.577(2)
_cell_angle_gamma 90
_cell_formula_units_Z 4
_cell_length_a 7.5155(3)
_cell_length_b 13.2815(5)
_cell_length_c 18.2223(6)
_cell_measurement_reflns_used 9928
_cell_measurement_temperature 150.0
_cell_measurement_theta_max 56.944
_cell_measurement_theta_min 3.587
_cell_volume 1813.10(12)
_computing_cell_refinement 'SAINT V8.40B (?, 2016)'
_computing_data_reduction 'SAINT V8.40B (?, 2016)'
_computing_molecular_graphics 'Olex2 1.3 (Dolomanov et al., 2009)'
_computing_publication_material 'Olex2 1.3 (Dolomanov et al., 2009)'
_computing_structure_refinement 'SHELXL 2018/3 (Sheldrick, 2015)'
_computing_structure_solution 'SHELXT 2018/2 (Sheldrick, 2018)'
_diffrn_ambient_temperature 150.0
_diffrn_measured_fraction_theta_full 0.949
_diffrn_measured_fraction_theta_max 0.930
_diffrn_measurement_device_type 'XtaLAB Mini (ROW)'
_diffrn_radiation_type MoK\a
_diffrn_radiation_wavelength 0.71073
_diffrn_reflns_av_R_equivalents 0.0373
_diffrn_reflns_av_unetI/netI 0.0421
_diffrn_reflns_Laue_measured_fraction_full 0.949
_diffrn_reflns_Laue_measured_fraction_max 0.930
_diffrn_reflns_limit_h_max 9
_diffrn_reflns_limit_h_min -5
_diffrn_reflns_limit_k_max 16
_diffrn_reflns_limit_k_min -16
_diffrn_reflns_limit_l_max 21
_diffrn_reflns_limit_l_min -22
_diffrn_reflns_number 19627
_diffrn_reflns_point_group_measured_fraction_full 0.949
_diffrn_reflns_point_group_measured_fraction_max 0.930
_diffrn_reflns_theta_full 25.242
_diffrn_reflns_theta_max 26.394
_diffrn_reflns_theta_min 1.121
_diffrn_source_current 1.4
_diffrn_source_power 0.07
_diffrn_source_voltage 50.0
_exptl_absorpt_coefficient_mu 10.257
_exptl_absorpt_correction_T_max 0.7512
_exptl_absorpt_correction_T_min 0.4896
_exptl_absorpt_correction_type multi-scan
_exptl_absorpt_process_details
;
SADABS-2016/2 (Bruker,2016/2) was used for absorption correction.
wR2(int) was 0.1378 before and 0.0631 after correction.
The Ratio of minimum to maximum transmission is 0.6518.
The \l/2 correction factor is Not present.
;
_exptl_crystal_colour black
_exptl_crystal_colour_primary black
_exptl_crystal_density_diffrn 2.349
_exptl_crystal_description block
_exptl_crystal_F_000 1208
_exptl_crystal_size_max 0.1978
_exptl_crystal_size_mid 0.1567
_exptl_crystal_size_min 0.1382
_refine_diff_density_max 1.320
_refine_diff_density_min -2.176
_refine_diff_density_rms 0.222
_refine_ls_extinction_method none
_refine_ls_goodness_of_fit_ref 1.076
_refine_ls_hydrogen_treatment constr
_refine_ls_matrix_type full
_refine_ls_number_parameters 475
_refine_ls_number_reflns 6925
_refine_ls_number_restraints 1
_refine_ls_restrained_S_all 1.076
_refine_ls_R_factor_all 0.0432
_refine_ls_R_factor_gt 0.0347
_refine_ls_shift/su_max 0.002
_refine_ls_shift/su_mean 0.000
_refine_ls_structure_factor_coef Fsqd
_refine_ls_weighting_details 'w=1/[\s^2^(Fo^2^)+(0.0630P)^2^+5.4157P] where P=(Fo^2^+2Fc^2^)/3'
_refine_ls_weighting_scheme calc
_refine_ls_wR_factor_gt 0.0950
_refine_ls_wR_factor_ref 0.1068
_reflns_Friedel_coverage 0.000
_reflns_number_gt 5896
_reflns_number_total 6925
_reflns_threshold_expression 'I > 2\s(I)'
_cod_data_source_file d4nj04292a2.cif
_cod_data_source_block 20231203_5_fq528_0m
_cod_depositor_comments 'Adding full bibliography for 7063701--7063702.cif.'
_cod_database_code 7063702
_shelx_shelxl_version_number 2018/3
_shelx_space_group_comment
;
The symmetry employed for this shelxl refinement is uniquely defined
by the following loop, which should always be used as a source of
symmetry information in preference to the above space-group names.
They are only intended as comments.
;
_olex2_refinement_description
;
1. Fixed Uiso
 At 1.2 times of:
  All C(H) groups, All N(H) groups
 At 1.5 times of:
  All C(H,H,H) groups, All O(H) groups
2. Restrained distances
 H00G-H00M
 2.15 with sigma of 0.01
3.a Aromatic/amide H refined with riding coordinates:
 N00D(H00D), N00E(H00E), C00O(H00O), C00P(H00P), C00Q(H00Q), C00S(H00S),
 C00U(H00U), C00V(H00V), C00W(H00W), C011(H011), C012(H012), C014(H014),
 C015(H015), C016(H016), C018(H018), C01A(H01A), C01B(H01B), C01C(H01C),
 C01D(H01D), C01F(H01F)
3.b Idealised Me refined as rotating group:
 C019(H01E,H01G,H01H), C01G(H01I,H01J,H01K)
3.c Idealised tetrahedral OH refined as rotating group:
 O009(H009), O00G(H00G), O00M(H00M), O00T(H00T)
;
_olex2_submission_special_instructions 'No special instructions were received'

loop_
_space_group_symop_operation_xyz
'x, y, z'
'-x, -y, -z'

loop_
_atom_site_label
_atom_site_type_symbol
_atom_site_fract_x
_atom_site_fract_y
_atom_site_fract_z
_atom_site_U_iso_or_equiv
_atom_site_adp_type
_atom_site_occupancy
_atom_site_site_symmetry_order
_atom_site_calc_flag
_atom_site_refinement_flags_posn
_atom_site_refinement_flags_adp
_atom_site_refinement_flags_occupancy
_atom_site_disorder_assembly
_atom_site_disorder_group
Pt01 Pt 0.59112(3) 0.15593(2) 0.20338(2) 0.02068(9) Uani 1 1 d . . . . .
Pt02 Pt 0.59117(3) 0.34404(2) 0.70338(2) 0.02067(9) Uani 1 1 d . . . . .
Br03 Br 0.25832(10) 0.46569(5) 0.00968(4) 0.02881(17) Uani 1 1 d . . . . .
Br04 Br 0.25846(10) 0.03428(5) 0.50962(4) 0.02848(17) Uani 1 1 d . . . . .
Cl05 Cl 0.6969(2) 0.42692(12) 0.80878(8) 0.0259(4) Uani 1 1 d . . . . .
Cl06 Cl 0.4701(2) 0.22131(12) 0.77379(8) 0.0242(3) Uani 1 1 d . . . . .
Cl07 Cl 0.6967(2) 0.07323(12) 0.30860(8) 0.0257(4) Uani 1 1 d . . . . .
Cl08 Cl 0.4699(2) 0.27897(12) 0.27384(8) 0.0240(3) Uani 1 1 d . . . . .
O009 O 0.7773(6) -0.0179(3) -0.1110(2) 0.0179(9) Uani 1 1 d . . . . .
H009 H 0.747500 0.005764 -0.071017 0.027 Uiso 1 1 calc R U . . .
N00A N 0.5166(7) 0.2216(4) 0.1070(3) 0.0147(10) Uani 1 1 d . . . . .
N00B N 0.6840(7) 0.4439(3) 0.6334(3) 0.0141(10) Uani 1 1 d . . . . .
N00C N 0.5147(7) 0.2783(4) 0.6065(3) 0.0152(10) Uani 1 1 d . . . . .
N00D N 0.6591(7) 0.4187(4) 0.5622(3) 0.0150(10) Uani 1 1 d . . . . .
H00D H 0.697174 0.456323 0.526941 0.018 Uiso 1 1 calc R U . . .
N00E N 0.6587(7) 0.0812(4) 0.0618(3) 0.0160(10) Uani 1 1 d . . . . .
H00E H 0.696471 0.043319 0.026561 0.019 Uiso 1 1 calc R U . . .
N00F N 0.6831(7) 0.0566(4) 0.1339(3) 0.0153(10) Uani 1 1 d . . . . .
O00G O 0.7762(6) 0.5183(3) 0.3892(2) 0.0195(9) Uani 1 1 d . . . . .
H00G H 0.837487 0.470199 0.407398 0.029 Uiso 1 1 calc DR U . . .
N00H N 0.8297(7) -0.0743(3) 0.0286(3) 0.0141(10) Uani 1 1 d . . . . .
C00I C 0.5716(8) 0.1688(4) 0.0485(3) 0.0131(11) Uani 1 1 d . . . . .
C00J C 0.5708(8) 0.3309(4) 0.5486(3) 0.0151(12) Uani 1 1 d . . . . .
N00K N 0.8300(7) 0.5744(3) 0.5290(3) 0.0143(10) Uani 1 1 d . . . . .
C00L C 0.3937(8) 0.1539(4) 0.5246(4) 0.0182(13) Uani 1 1 d . . . . .
O00M O 0.7768(8) 0.4392(4) 0.2562(3) 0.0306(11) Uani 1 1 d . . . . .
H00M H 0.764635 0.479282 0.291148 0.046 Uiso 1 1 calc DR U . . .
C00N C 0.8951(8) 0.6352(4) 0.4760(3) 0.0163(12) Uani 1 1 d . . . . .
C00O C 0.4249(8) 0.1907(4) 0.5942(3) 0.0158(12) Uani 1 1 d . . . . .
H00O H 0.383258 0.154639 0.634518 0.019 Uiso 1 1 calc R U . . .
C00P C 0.4248(8) 0.3095(4) 0.0940(4) 0.0169(12) Uani 1 1 d . . . . .
H00P H 0.383428 0.346028 0.134111 0.020 Uiso 1 1 calc R U . . .
C00Q C 0.7733(9) 0.5275(4) 0.6521(4) 0.0191(13) Uani 1 1 d . . . . .
H00Q H 0.789158 0.543917 0.702963 0.023 Uiso 1 1 calc R U . . .
C00R C 0.8943(8) -0.1347(4) -0.0234(3) 0.0164(12) Uani 1 1 d . . . . .
C00S C 0.4519(8) 0.2955(4) -0.0364(3) 0.0169(12) Uani 1 1 d . . . . .
H00S H 0.433015 0.322480 -0.084625 0.020 Uiso 1 1 calc R U . . .
O00T O 0.7765(8) 0.0605(4) -0.2434(3) 0.0328(12) Uani 1 1 d . . . . .
H00T H 0.806726 0.021872 -0.208043 0.049 Uiso 1 1 calc R U . . .
C00U C 0.5400(9) 0.2046(5) -0.0233(3) 0.0182(13) Uani 1 1 d . . . . .
H00U H 0.578923 0.166827 -0.063263 0.022 Uiso 1 1 calc R U . . .
C00V C 0.7731(8) -0.0273(5) 0.1518(3) 0.0181(13) Uani 1 1 d . . . . .
H00V H 0.790035 -0.043680 0.202664 0.022 Uiso 1 1 calc R U . . .
C00W C 0.4527(8) 0.2047(4) 0.4642(3) 0.0163(12) Uani 1 1 d . . . . .
H00W H 0.432576 0.178139 0.415816 0.020 Uiso 1 1 calc R U . . .
C00X C 0.8466(8) -0.0951(4) 0.1011(3) 0.0167(12) Uani 1 1 d . . . . .
C00Y C 0.8660(8) 0.6057(4) 0.4023(3) 0.0156(12) Uani 1 1 d . . . . .
C00Z C 0.9881(8) 0.7231(4) 0.4974(4) 0.0189(13) Uani 1 1 d . . . . .
C010 C 0.9889(8) -0.2235(5) -0.0031(4) 0.0201(13) Uani 1 1 d . . . . .
C011 C 1.0521(9) 0.7848(5) 0.4413(4) 0.0237(14) Uani 1 1 d . . . . .
H011 H 1.117574 0.844427 0.453684 0.028 Uiso 1 1 calc R U . . .
C012 C 0.9437(9) 0.6842(4) 0.6249(4) 0.0193(13) Uani 1 1 d . . . . .
H012 H 0.959693 0.700168 0.675852 0.023 Uiso 1 1 calc R U . . .
C013 C 0.3921(9) 0.3454(4) 0.0244(3) 0.0179(13) Uani 1 1 d . . . . .
C014 C 1.0120(9) -0.2458(4) 0.0745(4) 0.0220(14) Uani 1 1 d . . . . .
H014 H 1.076207 -0.304289 0.090896 0.026 Uiso 1 1 calc R U . . .
C015 C 0.9427(9) -0.1840(4) 0.1244(4) 0.0201(13) Uani 1 1 d . . . . .
H015 H 0.958340 -0.199922 0.175286 0.024 Uiso 1 1 calc R U . . .
C016 C 0.9261(8) -0.1675(5) -0.1516(4) 0.0208(13) Uani 1 1 d . . . . .
H016 H 0.904930 -0.149964 -0.202057 0.025 Uiso 1 1 calc R U . . .
C017 C 0.8665(9) -0.1058(5) -0.0980(4) 0.0199(13) Uani 1 1 d . . . . .
C018 C 1.0184(9) -0.2565(5) -0.1311(4) 0.0222(14) Uani 1 1 d . . . . .
H018 H 1.059751 -0.298322 -0.168487 0.027 Uiso 1 1 calc R U . . .
C019 C 0.7723(12) 0.4940(6) 0.1887(4) 0.0372(19) Uani 1 1 d . . . . .
H01E H 0.752172 0.447359 0.147264 0.056 Uiso 1 1 calc R U . . .
H01G H 0.886323 0.528898 0.185431 0.056 Uiso 1 1 calc R U . . .
H01H H 0.675343 0.543526 0.187189 0.056 Uiso 1 1 calc R U . . .
C01A C 0.5415(8) 0.2950(4) 0.4769(3) 0.0167(12) Uani 1 1 d . . . . .
H01A H 0.582095 0.332272 0.436959 0.020 Uiso 1 1 calc R U . . .
C01B C 1.0183(9) 0.7572(5) 0.3694(4) 0.0236(14) Uani 1 1 d . . . . .
H01B H 1.058001 0.799518 0.332017 0.028 Uiso 1 1 calc R U . . .
C01C C 0.9266(9) 0.6681(5) 0.3490(4) 0.0214(14) Uani 1 1 d . . . . .
H01C H 0.906312 0.650710 0.298412 0.026 Uiso 1 1 calc R U . . .
C01D C 1.0118(9) 0.7460(4) 0.5744(4) 0.0212(14) Uani 1 1 d . . . . .
H01D H 1.075572 0.804788 0.590430 0.025 Uiso 1 1 calc R U . . .
C01E C 0.8476(8) 0.5947(4) 0.6011(4) 0.0179(13) Uani 1 1 d . . . . .
C01F C 1.0505(9) -0.2846(5) -0.0589(4) 0.0230(14) Uani 1 1 d . . . . .
H01F H 1.113990 -0.344907 -0.046581 0.028 Uiso 1 1 calc R U . . .
C01G C 0.7733(12) 0.0056(6) -0.3109(4) 0.0355(18) Uani 1 1 d . . . . .
H01I H 0.741826 0.051167 -0.352192 0.053 Uiso 1 1 calc R U . . .
H01J H 0.684573 -0.048389 -0.310562 0.053 Uiso 1 1 calc R U . . .
H01K H 0.891403 -0.023531 -0.316170 0.053 Uiso 1 1 calc R U . . .

loop_
_atom_site_aniso_label
_atom_site_aniso_U_11
_atom_site_aniso_U_22
_atom_site_aniso_U_33
_atom_site_aniso_U_23
_atom_site_aniso_U_13
_atom_site_aniso_U_12
Pt01 0.02510(16) 0.02202(15) 0.01512(14) -0.00028(10) 0.00293(10) -0.00133(10)
Pt02 0.02501(15) 0.02203(15) 0.01515(14) -0.00009(10) 0.00280(10) 0.00173(10)
Br03 0.0392(4) 0.0199(3) 0.0274(4) 0.0028(3) 0.0028(3) 0.0064(3)
Br04 0.0386(4) 0.0200(3) 0.0268(4) -0.0032(3) 0.0023(3) -0.0063(3)
Cl05 0.0400(10) 0.0269(8) 0.0102(7) -0.0027(6) -0.0024(7) -0.0049(7)
Cl06 0.0365(9) 0.0229(7) 0.0138(7) 0.0027(6) 0.0067(6) -0.0040(7)
Cl07 0.0387(10) 0.0266(8) 0.0113(7) 0.0023(6) -0.0007(7) 0.0056(7)
Cl08 0.0361(9) 0.0230(7) 0.0136(7) -0.0038(6) 0.0062(6) 0.0041(7)
O009 0.023(2) 0.017(2) 0.013(2) -0.0002(16) 0.0012(18) 0.0079(17)
N00A 0.016(3) 0.018(2) 0.010(2) -0.0002(19) 0.003(2) -0.002(2)
N00B 0.017(3) 0.013(2) 0.013(2) -0.0005(19) 0.005(2) 0.0038(19)
N00C 0.017(3) 0.019(2) 0.010(2) 0.0008(19) 0.003(2) 0.001(2)
N00D 0.019(3) 0.016(2) 0.010(2) 0.0018(19) 0.002(2) -0.001(2)
N00E 0.019(3) 0.020(3) 0.009(2) 0.0001(19) 0.000(2) 0.002(2)
N00F 0.015(3) 0.017(2) 0.014(3) 0.0007(19) 0.003(2) 0.001(2)
O00G 0.025(2) 0.015(2) 0.019(2) 0.0006(17) 0.0015(19) -0.0036(18)
N00H 0.017(3) 0.010(2) 0.015(3) 0.0014(19) 0.002(2) -0.0004(19)
C00I 0.013(3) 0.010(3) 0.016(3) -0.005(2) 0.001(2) -0.001(2)
C00J 0.016(3) 0.011(3) 0.019(3) 0.003(2) 0.004(2) 0.001(2)
N00K 0.018(3) 0.011(2) 0.014(2) -0.0003(19) 0.003(2) -0.0012(19)
C00L 0.019(3) 0.015(3) 0.020(3) -0.002(2) -0.001(3) 0.000(2)
O00M 0.046(3) 0.029(3) 0.018(2) -0.006(2) 0.005(2) -0.003(2)
C00N 0.015(3) 0.014(3) 0.021(3) 0.005(2) 0.005(2) 0.004(2)
C00O 0.019(3) 0.012(3) 0.017(3) -0.001(2) 0.007(2) 0.001(2)
C00P 0.022(3) 0.010(3) 0.020(3) -0.003(2) 0.004(3) -0.001(2)
C00Q 0.023(3) 0.016(3) 0.018(3) -0.002(2) 0.001(3) 0.001(2)
C00R 0.016(3) 0.012(3) 0.021(3) -0.006(2) 0.005(3) -0.007(2)
C00S 0.019(3) 0.018(3) 0.013(3) 0.002(2) -0.001(2) -0.002(2)
O00T 0.045(3) 0.034(3) 0.019(3) 0.005(2) 0.004(2) 0.007(2)
C00U 0.022(3) 0.021(3) 0.011(3) -0.002(2) 0.002(2) 0.000(3)
C00V 0.017(3) 0.021(3) 0.016(3) 0.003(2) 0.001(2) -0.004(2)
C00W 0.020(3) 0.018(3) 0.010(3) -0.005(2) -0.002(2) 0.002(2)
C00X 0.021(3) 0.014(3) 0.015(3) 0.005(2) -0.001(2) -0.002(2)
C00Y 0.016(3) 0.014(3) 0.017(3) -0.001(2) 0.005(2) 0.003(2)
C00Z 0.017(3) 0.016(3) 0.024(3) 0.001(3) 0.005(3) 0.003(2)
C010 0.012(3) 0.023(3) 0.025(4) -0.008(3) 0.003(3) -0.003(2)
C011 0.019(3) 0.019(3) 0.034(4) 0.002(3) 0.005(3) -0.005(3)
C012 0.022(3) 0.014(3) 0.021(3) -0.003(2) -0.001(3) 0.003(2)
C013 0.021(3) 0.016(3) 0.016(3) -0.003(2) -0.002(3) 0.000(2)
C014 0.024(3) 0.010(3) 0.031(4) 0.001(3) 0.001(3) -0.003(2)
C015 0.027(4) 0.015(3) 0.019(3) 0.003(2) 0.003(3) -0.004(3)
C016 0.016(3) 0.028(3) 0.019(3) -0.004(3) 0.005(3) 0.001(3)
C017 0.020(3) 0.018(3) 0.022(3) 0.000(2) 0.001(3) -0.005(2)
C018 0.021(3) 0.024(3) 0.023(3) -0.003(3) 0.009(3) 0.002(3)
C019 0.052(5) 0.039(4) 0.021(4) 0.006(3) 0.004(3) 0.012(4)
C01A 0.019(3) 0.016(3) 0.015(3) 0.000(2) 0.000(2) 0.002(2)
C01B 0.027(4) 0.023(3) 0.022(3) 0.004(3) 0.008(3) -0.001(3)
C01C 0.021(3) 0.023(3) 0.021(3) 0.004(3) 0.010(3) -0.001(3)
C01D 0.020(3) 0.009(3) 0.034(4) -0.002(3) -0.002(3) 0.002(2)
C01E 0.015(3) 0.017(3) 0.022(3) -0.006(2) 0.001(3) 0.002(2)
C01F 0.017(3) 0.018(3) 0.034(4) 0.003(3) 0.002(3) -0.003(3)
C01G 0.051(5) 0.034(4) 0.022(4) -0.004(3) 0.005(3) -0.010(4)

loop_
_atom_type_symbol
_atom_type_description
_atom_type_scat_dispersion_real
_atom_type_scat_dispersion_imag
_atom_type_scat_source
C C 0.0033 0.0016 'International Tables Vol C Tables 4.2.6.8 and 6.1.1.4'
H H 0.0000 0.0000 'International Tables Vol C Tables 4.2.6.8 and 6.1.1.4'
Br Br -0.2901 2.4595 'International Tables Vol C Tables 4.2.6.8 and 6.1.1.4'
Cl Cl 0.1484 0.1585 'International Tables Vol C Tables 4.2.6.8 and 6.1.1.4'
N N 0.0061 0.0033 'International Tables Vol C Tables 4.2.6.8 and 6.1.1.4'
O O 0.0106 0.0060 'International Tables Vol C Tables 4.2.6.8 and 6.1.1.4'
Pt Pt -1.7033 8.3905 'International Tables Vol C Tables 4.2.6.8 and 6.1.1.4'

loop_
_geom_angle_atom_site_label_1
_geom_angle_atom_site_label_2
_geom_angle_atom_site_label_3
_geom_angle
_geom_angle_site_symmetry_1
_geom_angle_site_symmetry_3
_geom_angle_publ_flag
Cl07 Pt01 Cl08 89.97(6) . . ?
N00A Pt01 Cl07 174.74(15) . . ?
N00A Pt01 Cl08 94.86(15) . . ?
N00F Pt01 Cl07 95.75(15) . . ?
N00F Pt01 Cl08 174.24(15) . . ?
N00F Pt01 N00A 79.5(2) . . ?
Cl05 Pt02 Cl06 89.95(6) . . ?
N00B Pt02 Cl05 95.75(15) . . ?
N00B Pt02 Cl06 174.26(15) . . ?
N00B Pt02 N00C 79.5(2) . . ?
N00C Pt02 Cl05 174.95(15) . . ?
N00C Pt02 Cl06 94.79(14) . . ?
C017 O009 H009 109.5 . . ?
C00I N00A Pt01 112.4(4) . . ?
C00I N00A C00P 118.9(5) . . ?
C00P N00A Pt01 128.8(4) . . ?
N00D N00B Pt02 115.0(4) . . ?
C00Q N00B Pt02 125.7(4) . . ?
C00Q N00B N00D 119.2(5) . . ?
C00J N00C Pt02 111.9(4) . . ?
C00O N00C Pt02 128.4(4) . . ?
C00O N00C C00J 119.6(5) . . ?
N00B N00D H00D 122.5 . . ?
N00B N00D C00J 114.9(5) . . ?
C00J N00D H00D 122.5 . . ?
N00F N00E H00E 122.9 . . ?
C00I N00E H00E 122.9 . . ?
C00I N00E N00F 114.2(5) . . ?
N00E N00F Pt01 115.5(4) . . ?
C00V N00F Pt01 126.4(4) . . ?
C00V N00F N00E 117.9(5) . . ?
C00Y O00G H00G 109.5 . . ?
C00X N00H C00R 123.5(5) . . ?
N00A C00I C00U 121.1(5) . . ?
N00E C00I N00A 118.4(5) . . ?
N00E C00I C00U 120.5(5) . . ?
N00C C00J C01A 121.1(5) . . ?
N00D C00J N00C 118.6(5) . . ?
N00D C00J C01A 120.3(5) . . ?
C01E N00K C00N 123.8(5) . . ?
C00O C00L Br04 119.1(5) . . ?
C00O C00L C00W 121.4(6) . . ?
C00W C00L Br04 119.5(5) . . ?
C019 O00M H00M 109.5 . . ?
N00K C00N C00Y 118.1(5) . . ?
N00K C00N C00Z 119.5(6) . . ?
C00Z C00N C00Y 122.4(5) . . ?
N00C C00O C00L 120.5(5) . . ?
N00C C00O H00O 119.7 . . ?
C00L C00O H00O 119.7 . . ?
N00A C00P H00P 119.6 . . ?
C013 C00P N00A 120.8(6) . . ?
C013 C00P H00P 119.6 . . ?
N00B C00Q H00Q 117.7 . . ?
N00B C00Q C01E 124.6(6) . . ?
C01E C00Q H00Q 117.7 . . ?
N00H C00R C010 120.6(6) . . ?
N00H C00R C017 118.5(6) . . ?
C010 C00R C017 120.9(6) . . ?
C00U C00S H00S 121.4 . . ?
C00U C00S C013 117.1(6) . . ?
C013 C00S H00S 121.4 . . ?
C01G O00T H00T 109.5 . . ?
C00I C00U H00U 120.0 . . ?
C00S C00U C00I 120.1(6) . . ?
C00S C00U H00U 120.0 . . ?
N00F C00V H00V 117.2 . . ?
N00F C00V C00X 125.6(6) . . ?
C00X C00V H00V 117.2 . . ?
C00L C00W H00W 121.1 . . ?
C01A C00W C00L 117.8(6) . . ?
C01A C00W H00W 121.1 . . ?
N00H C00X C00V 119.6(5) . . ?
N00H C00X C015 117.8(6) . . ?
C015 C00X C00V 122.6(6) . . ?
O00G C00Y C00N 116.5(5) . . ?
O00G C00Y C01C 125.3(6) . . ?
C01C C00Y C00N 118.2(6) . . ?
C00N C00Z C011 118.1(6) . . ?
C00N C00Z C01D 117.9(6) . . ?
C011 C00Z C01D 124.0(6) . . ?
C00R C010 C014 116.7(6) . . ?
C01F C010 C00R 118.6(6) . . ?
C01F C010 C014 124.7(6) . . ?
C00Z C011 H011 120.4 . . ?
C01B C011 C00Z 119.1(6) . . ?
C01B C011 H011 120.4 . . ?
C01D C012 H012 120.0 . . ?
C01D C012 C01E 119.9(6) . . ?
C01E C012 H012 120.0 . . ?
C00P C013 Br03 118.8(5) . . ?
C00P C013 C00S 121.9(6) . . ?
C00S C013 Br03 119.3(5) . . ?
C010 C014 H014 119.7 . . ?
C015 C014 C010 120.6(6) . . ?
C015 C014 H014 119.7 . . ?
C00X C015 H015 119.6 . . ?
C014 C015 C00X 120.8(6) . . ?
C014 C015 H015 119.6 . . ?
C017 C016 H016 120.2 . . ?
C017 C016 C018 119.6(6) . . ?
C018 C016 H016 120.2 . . ?
O009 C017 C00R 115.7(6) . . ?
O009 C017 C016 124.9(6) . . ?
C016 C017 C00R 119.3(6) . . ?
C016 C018 H018 119.0 . . ?
C01F C018 C016 121.9(6) . . ?
C01F C018 H018 119.0 . . ?
O00M C019 H01E 109.5 . . ?
O00M C019 H01G 109.5 . . ?
O00M C019 H01H 109.5 . . ?
H01E C019 H01G 109.5 . . ?
H01E C019 H01H 109.5 . . ?
H01G C019 H01H 109.5 . . ?
C00J C01A H01A 120.3 . . ?
C00W C01A C00J 119.5(6) . . ?
C00W C01A H01A 120.3 . . ?
C011 C01B H01B 118.9 . . ?
C011 C01B C01C 122.1(6) . . ?
C01C C01B H01B 118.9 . . ?
C00Y C01C C01B 120.1(6) . . ?
C00Y C01C H01C 120.0 . . ?
C01B C01C H01C 120.0 . . ?
C00Z C01D H01D 119.7 . . ?
C012 C01D C00Z 120.7(6) . . ?
C012 C01D H01D 119.7 . . ?
N00K C01E C00Q 119.9(5) . . ?
N00K C01E C012 118.2(6) . . ?
C00Q C01E C012 122.0(6) . . ?
C010 C01F H01F 120.2 . . ?
C018 C01F C010 119.6(6) . . ?
C018 C01F H01F 120.2 . . ?
O00T C01G H01I 109.5 . . ?
O00T C01G H01J 109.5 . . ?
O00T C01G H01K 109.5 . . ?
H01I C01G H01J 109.5 . . ?
H01I C01G H01K 109.5 . . ?
H01J C01G H01K 109.5 . . ?

loop_
_geom_bond_atom_site_label_1
_geom_bond_atom_site_label_2
_geom_bond_distance
_geom_bond_site_symmetry_2
_geom_bond_publ_flag
Pt01 Cl07 2.2954(15) . ?
Pt01 Cl08 2.3098(15) . ?
Pt01 N00A 2.000(5) . ?
Pt01 N00F 1.991(5) . ?
Pt02 Cl05 2.2997(16) . ?
Pt02 Cl06 2.3060(15) . ?
Pt02 N00B 2.004(5) . ?
Pt02 N00C 2.012(5) . ?
Br03 C013 1.896(6) . ?
Br04 C00L 1.894(6) . ?
O009 H009 0.8400 . ?
O009 C017 1.358(7) . ?
N00A C00I 1.367(8) . ?
N00A C00P 1.368(8) . ?
N00B N00D 1.337(7) . ?
N00B C00Q 1.328(8) . ?
N00C C00J 1.360(7) . ?
N00C C00O 1.355(8) . ?
N00D H00D 0.8800 . ?
N00D C00J 1.355(8) . ?
N00E H00E 0.8800 . ?
N00E N00F 1.352(7) . ?
N00E C00I 1.347(7) . ?
N00F C00V 1.331(8) . ?
O00G H00G 0.8400 . ?
O00G C00Y 1.354(7) . ?
N00H C00R 1.362(8) . ?
N00H C00X 1.345(8) . ?
C00I C00U 1.394(8) . ?
C00J C01A 1.393(9) . ?
N00K C00N 1.378(7) . ?
N00K C01E 1.337(8) . ?
C00L C00O 1.362(9) . ?
C00L C00W 1.394(9) . ?
O00M H00M 0.8400 . ?
O00M C019 1.427(9) . ?
C00N C00Y 1.400(9) . ?
C00N C00Z 1.400(9) . ?
C00O H00O 0.9500 . ?
C00P H00P 0.9500 . ?
C00P C013 1.358(9) . ?
C00Q H00Q 0.9500 . ?
C00Q C01E 1.435(9) . ?
C00R C010 1.411(9) . ?
C00R C017 1.412(9) . ?
C00S H00S 0.9500 . ?
C00S C00U 1.388(9) . ?
C00S C013 1.395(9) . ?
O00T H00T 0.8400 . ?
O00T C01G 1.428(9) . ?
C00U H00U 0.9500 . ?
C00V H00V 0.9500 . ?
C00V C00X 1.433(9) . ?
C00W H00W 0.9500 . ?
C00W C01A 1.383(8) . ?
C00X C015 1.430(8) . ?
C00Y C01C 1.382(8) . ?
C00Z C011 1.423(9) . ?
C00Z C01D 1.434(9) . ?
C010 C014 1.441(9) . ?
C010 C01F 1.408(10) . ?
C011 H011 0.9500 . ?
C011 C01B 1.364(10) . ?
C012 H012 0.9500 . ?
C012 C01D 1.363(9) . ?
C012 C01E 1.440(9) . ?
C014 H014 0.9500 . ?
C014 C015 1.359(10) . ?
C015 H015 0.9500 . ?
C016 H016 0.9500 . ?
C016 C017 1.375(9) . ?
C016 C018 1.406(9) . ?
C018 H018 0.9500 . ?
C018 C01F 1.371(10) . ?
C019 H01E 0.9800 . ?
C019 H01G 0.9800 . ?
C019 H01H 0.9800 . ?
C01A H01A 0.9500 . ?
C01B H01B 0.9500 . ?
C01B C01C 1.404(9) . ?
C01C H01C 0.9500 . ?
C01D H01D 0.9500 . ?
C01F H01F 0.9500 . ?
C01G H01I 0.9800 . ?
C01G H01J 0.9800 . ?
C01G H01K 0.9800 . ?

loop_
_geom_torsion_atom_site_label_1
_geom_torsion_atom_site_label_2
_geom_torsion_atom_site_label_3
_geom_torsion_atom_site_label_4
_geom_torsion
_geom_torsion_site_symmetry_1
_geom_torsion_site_symmetry_2
_geom_torsion_site_symmetry_3
_geom_torsion_site_symmetry_4
_geom_torsion_publ_flag
Pt01 N00A C00I N00E 2.5(7) . . . . ?
Pt01 N00A C00I C00U -177.0(4) . . . . ?
Pt01 N00A C00P C013 177.1(4) . . . . ?
Pt01 N00F C00V C00X -176.4(5) . . . . ?
Pt02 N00B N00D C00J 1.7(6) . . . . ?
Pt02 N00B C00Q C01E 176.1(5) . . . . ?
Pt02 N00C C00J N00D -2.9(7) . . . . ?
Pt02 N00C C00J C01A 176.0(5) . . . . ?
Pt02 N00C C00O C00L -175.8(4) . . . . ?
Br04 C00L C00O N00C -177.2(4) . . . . ?
Br04 C00L C00W C01A 176.1(5) . . . . ?
N00A C00I C00U C00S 0.2(9) . . . . ?
N00A C00P C013 Br03 178.2(4) . . . . ?
N00A C00P C013 C00S -0.8(10) . . . . ?
N00B N00D C00J N00C 0.9(8) . . . . ?
N00B N00D C00J C01A -178.0(5) . . . . ?
N00B C00Q C01E N00K -0.5(10) . . . . ?
N00B C00Q C01E C012 -179.8(6) . . . . ?
N00C C00J C01A C00W 0.5(9) . . . . ?
N00D N00B C00Q C01E -0.1(9) . . . . ?
N00D C00J C01A C00W 179.3(6) . . . . ?
N00E N00F C00V C00X -0.3(9) . . . . ?
N00E C00I C00U C00S -179.3(6) . . . . ?
N00F N00E C00I N00A -0.8(8) . . . . ?
N00F N00E C00I C00U 178.8(5) . . . . ?
N00F C00V C00X N00H 1.4(10) . . . . ?
N00F C00V C00X C015 179.7(6) . . . . ?
O00G C00Y C01C C01B 179.9(6) . . . . ?
N00H C00R C010 C014 0.2(8) . . . . ?
N00H C00R C010 C01F 178.9(5) . . . . ?
N00H C00R C017 O009 0.6(8) . . . . ?
N00H C00R C017 C016 -178.1(6) . . . . ?
N00H C00X C015 C014 -1.0(9) . . . . ?
C00I N00A C00P C013 -1.5(9) . . . . ?
C00I N00E N00F Pt01 -1.4(6) . . . . ?
C00I N00E N00F C00V -177.9(5) . . . . ?
C00J N00C C00O C00L 1.4(9) . . . . ?
N00K C00N C00Y O00G -0.5(8) . . . . ?
N00K C00N C00Y C01C 178.2(6) . . . . ?
N00K C00N C00Z C011 -179.4(5) . . . . ?
N00K C00N C00Z C01D 0.1(9) . . . . ?
C00L C00W C01A C00J 0.9(9) . . . . ?
C00N N00K C01E C00Q 179.2(6) . . . . ?
C00N N00K C01E C012 -1.5(9) . . . . ?
C00N C00Y C01C C01B 1.4(9) . . . . ?
C00N C00Z C011 C01B 1.1(9) . . . . ?
C00N C00Z C01D C012 -0.7(9) . . . . ?
C00O N00C C00J N00D 179.5(5) . . . . ?
C00O N00C C00J C01A -1.6(9) . . . . ?
C00O C00L C00W C01A -1.1(9) . . . . ?
C00P N00A C00I N00E -178.7(5) . . . . ?
C00P N00A C00I C00U 1.8(8) . . . . ?
C00Q N00B N00D C00J 178.3(5) . . . . ?
C00R N00H C00X C00V -179.5(5) . . . . ?
C00R N00H C00X C015 2.1(9) . . . . ?
C00R C010 C014 C015 0.8(9) . . . . ?
C00R C010 C01F C018 0.4(9) . . . . ?
C00U C00S C013 Br03 -176.3(5) . . . . ?
C00U C00S C013 C00P 2.8(9) . . . . ?
C00V C00X C015 C014 -179.3(6) . . . . ?
C00W C00L C00O N00C 0.0(9) . . . . ?
C00X N00H C00R C010 -1.7(9) . . . . ?
C00X N00H C00R C017 179.1(6) . . . . ?
C00Y C00N C00Z C011 1.0(9) . . . . ?
C00Y C00N C00Z C01D -179.5(5) . . . . ?
C00Z C00N C00Y O00G 179.1(5) . . . . ?
C00Z C00N C00Y C01C -2.3(9) . . . . ?
C00Z C011 C01B C01C -1.9(10) . . . . ?
C010 C00R C017 O009 -178.5(5) . . . . ?
C010 C00R C017 C016 2.8(9) . . . . ?
C010 C014 C015 C00X -0.4(10) . . . . ?
C011 C00Z C01D C012 178.8(6) . . . . ?
C011 C01B C01C C00Y 0.6(10) . . . . ?
C013 C00S C00U C00I -2.4(9) . . . . ?
C014 C010 C01F C018 179.0(6) . . . . ?
C016 C018 C01F C010 0.4(10) . . . . ?
C017 C00R C010 C014 179.3(5) . . . . ?
C017 C00R C010 C01F -1.9(9) . . . . ?
C017 C016 C018 C01F 0.4(10) . . . . ?
C018 C016 C017 O009 179.5(6) . . . . ?
C018 C016 C017 C00R -2.0(9) . . . . ?
C01D C00Z C011 C01B -178.4(6) . . . . ?
C01D C012 C01E N00K 0.8(9) . . . . ?
C01D C012 C01E C00Q -179.9(6) . . . . ?
C01E N00K C00N C00Y -179.3(6) . . . . ?
C01E N00K C00N C00Z 1.1(9) . . . . ?
C01E C012 C01D C00Z 0.3(9) . . . . ?
C01F C010 C014 C015 -177.8(6) . . . . ?
